data_4083854
loop_
_publ_author_name
'Micksch, Maik'
'Tenne, Mario'
'Strassner, Thomas'

_publ_section_title
;
 C&#x2227;N-Cyclometalated Platinum(II) Complexes with Sterically
 Demanding 1,2-Diarylimidazole Ligands
;
_journal_name_full Organometallics
_journal_page_first 140701164044003
_journal_paper_doi 10.1021/om500383b
_journal_year 2014
_chemical_formula_moiety 'C39 H40 N2 O2 Pt'
_chemical_formula_sum 'C39 H40 N2 O2 Pt'
_chemical_formula_weight 763.82
_chemical_name_systematic
;
 ?
;
_space_group_IT_number 19
_symmetry_cell_setting orthorhombic
_symmetry_space_group_name_Hall 'P 2ac 2ab'
_symmetry_space_group_name_H-M 'P 21 21 21'
_atom_sites_solution_hydrogens geom
_atom_sites_solution_primary direct
_atom_sites_solution_secondary difmap
_audit_creation_method SHELXL-97
_cell_angle_alpha 90
_cell_angle_beta 90
_cell_angle_gamma 90
_cell_formula_units_Z 4
_cell_length_a 8.1840(5)
_cell_length_b 12.446(3)
_cell_length_c 33.932(7)
_cell_measurement_reflns_used 949
_cell_measurement_temperature 198(2)
_cell_measurement_theta_max 22.478
_cell_measurement_theta_min 4.103
_cell_volume 3456.2(11)
_computing_cell_refinement 'Dirax/lsq (Duisenberg, 1992)'
_computing_data_collection 'Collect (Nonius BV, 1999)'
_computing_data_reduction 'EvalCCD (Duisenberg et al., 2003)'
_computing_molecular_graphics 'ORTEP-3 (Farrugia, 2012)'
_computing_publication_material 'enCIFer (Allen et al., 2004)'
_computing_structure_refinement 'SHELXL-97 (Sheldrick, 2008)'
_computing_structure_solution 'SIR92 (Altomare et al., 1994)'
_diffrn_ambient_temperature 198(2)
_diffrn_detector_area_resol_mean 9
_diffrn_measured_fraction_theta_full 0.996
_diffrn_measured_fraction_theta_max 0.996
_diffrn_measurement_device_type KappaCCD
_diffrn_measurement_method \f
_diffrn_radiation_monochromator graphite
_diffrn_radiation_source 'fine-focus sealed tube'
_diffrn_radiation_type MoK\a
_diffrn_radiation_wavelength 0.71073
_diffrn_reflns_av_R_equivalents 0.0516
_diffrn_reflns_av_sigmaI/netI 0.0511
_diffrn_reflns_limit_h_max 10
_diffrn_reflns_limit_h_min -10
_diffrn_reflns_limit_k_max 15
_diffrn_reflns_limit_k_min -15
_diffrn_reflns_limit_l_max 42
_diffrn_reflns_limit_l_min -42
_diffrn_reflns_number 70189
_diffrn_reflns_theta_full 26.40
_diffrn_reflns_theta_max 26.40
_diffrn_reflns_theta_min 2.03
_exptl_absorpt_coefficient_mu 4.094
_exptl_absorpt_correction_T_max 0.6525
_exptl_absorpt_correction_T_min 0.2269
_exptl_absorpt_correction_type multi-scan
_exptl_absorpt_process_details 'SADABS 2.10 (Sheldrick, 2003)'
_exptl_crystal_colour colourless
_exptl_crystal_density_diffrn 1.468
_exptl_crystal_density_method 'not measured'
_exptl_crystal_description fragment
_exptl_crystal_F_000 1528
_exptl_crystal_size_max 0.51
_exptl_crystal_size_mid 0.25
_exptl_crystal_size_min 0.11
_refine_diff_density_max 0.916
_refine_diff_density_min -0.928
_refine_diff_density_rms 0.215
_refine_ls_abs_structure_details 'Flack H D (1983), Acta Cryst. A39, 876-881'
_refine_ls_abs_structure_Flack -0.017(8)
_refine_ls_extinction_method none
_refine_ls_goodness_of_fit_ref 1.196
_refine_ls_hydrogen_treatment constr
_refine_ls_matrix_type full
_refine_ls_number_parameters 406
_refine_ls_number_reflns 7067
_refine_ls_number_restraints 0
_refine_ls_restrained_S_all 1.196
_refine_ls_R_factor_all 0.0474
_refine_ls_R_factor_gt 0.0298
_refine_ls_shift/su_max 0.001
_refine_ls_shift/su_mean 0.000
_refine_ls_structure_factor_coef Fsqd
_refine_ls_weighting_details 'calc w=1/[\s^2^(Fo^2^)+(0.0367P)^2^+1.1312P] where P=(Fo^2^+2Fc^2^)/3'
_refine_ls_weighting_scheme calc
_refine_ls_wR_factor_gt 0.0583
_refine_ls_wR_factor_ref 0.0745
_reflns_number_gt 6041
_reflns_number_total 7067
_reflns_threshold_expression >2sigma(I)
_cod_data_source_file om500383b_si_002.cif
_cod_data_source_block compound21
_cod_original_cell_volume 3456.2(12)
_cod_original_sg_symbol_H-M P212121
_cod_database_code 4083854

loop_
_symmetry_equiv_pos_as_xyz
'x, y, z'
'-x+1/2, -y, z+1/2'
'x+1/2, -y+1/2, -z'
'-x, y+1/2, -z+1/2'

loop_
_atom_site_label
_atom_site_type_symbol
_atom_site_fract_x
_atom_site_fract_y
_atom_site_fract_z
_atom_site_U_iso_or_equiv
_atom_site_adp_type
_atom_site_occupancy
_atom_site_symmetry_multiplicity
_atom_site_calc_flag
_atom_site_refinement_flags
Pt1 Pt 0.44631(2) 0.013283(16) 0.829367(6) 0.02228(7) Uani 1 1 d .
O2 O 0.4779(5) 0.1439(3) 0.86698(11) 0.0300(10) Uani 1 1 d .
O1 O 0.6095(4) -0.0773(3) 0.85834(11) 0.0267(10) Uani 1 1 d .
C4 C -0.2445(7) -0.0050(5) 0.6666(2) 0.0470(16) Uani 1 1 d .
C2 C -0.1416(6) -0.0018(5) 0.73275(15) 0.0278(12) Uani 1 1 d .
C18 C 0.4001(6) -0.1017(5) 0.78983(17) 0.0234(14) Uani 1 1 d .
C5 C -0.1082(8) 0.0534(6) 0.6544(2) 0.0480(19) Uani 1 1 d .
H5 H -0.0971 0.0707 0.6273 0.058 Uiso 1 1 calc R
C27 C 1.0413(8) -0.0341(6) 0.8784(2) 0.058(2) Uani 1 1 d .
H27A H 0.9881 -0.0309 0.8525 0.086 Uiso 1 1 calc R
H27B H 1.1576 -0.0501 0.8750 0.086 Uiso 1 1 calc R
H27C H 1.0291 0.0352 0.8918 0.086 Uiso 1 1 calc R
C25 C 0.5447(10) -0.2216(6) 0.9333(2) 0.060(2) Uani 1 1 d .
H25A H 0.4957 -0.1503 0.9366 0.089 Uiso 1 1 calc R
H25B H 0.5196 -0.2659 0.9564 0.089 Uiso 1 1 calc R
H25C H 0.5001 -0.2557 0.9096 0.089 Uiso 1 1 calc R
C12 C 0.2241(6) 0.0348(5) 0.76571(16) 0.0229(13) Uani 1 1 d .
N2 N 0.2809(5) 0.0897(4) 0.79658(13) 0.0229(11) Uani 1 1 d .
C16 C 0.4325(8) -0.2718(5) 0.75711(19) 0.0346(15) Uani 1 1 d .
H16 H 0.4776 -0.3422 0.7569 0.042 Uiso 1 1 calc R
C28 C 0.6870(7) -0.0437(5) 0.88995(17) 0.0265(14) Uani 1 1 d .
C30 C 0.5715(7) 0.1410(4) 0.89722(16) 0.0285(13) Uani 1 1 d .
C1 C -0.0105(6) 0.0580(4) 0.71942(16) 0.0254(13) Uani 1 1 d .
C14 C 0.2619(7) -0.1378(5) 0.72750(17) 0.0300(14) Uani 1 1 d .
H14 H 0.1924 -0.1149 0.7067 0.036 Uiso 1 1 calc R
C23 C 1.0599(9) -0.2004(6) 0.92059(19) 0.0446(17) Uani 1 1 d .
H23 H 1.1749 -0.1972 0.9170 0.054 Uiso 1 1 calc R
C38 C 0.5182(9) 0.5080(5) 1.00116(19) 0.0529(19) Uani 1 1 d .
H38A H 0.4746 0.5700 0.9868 0.079 Uiso 1 1 calc R
H38B H 0.6261 0.5258 1.0118 0.079 Uiso 1 1 calc R
H38C H 0.4441 0.4897 1.0228 0.079 Uiso 1 1 calc R
C3 C -0.2572(7) -0.0329(5) 0.70572(19) 0.0364(15) Uani 1 1 d .
H3 H -0.3479 -0.0745 0.7142 0.044 Uiso 1 1 calc R
C17 C 0.4653(7) -0.2044(4) 0.78776(17) 0.0290(14) Uani 1 1 d .
H17 H 0.5350 -0.2286 0.8083 0.035 Uiso 1 1 calc R
N1 N 0.1070(5) 0.0945(4) 0.74809(14) 0.0242(11) Uani 1 1 d .
C24 C 0.9628(8) -0.1210(5) 0.90288(17) 0.0337(14) Uani 1 1 d .
C13 C 0.2923(6) -0.0712(4) 0.75928(17) 0.0227(13) Uani 1 1 d .
C31 C 0.5608(10) 0.2383(4) 0.92367(17) 0.0278(13) Uani 1 1 d .
C9 C 0.1582(9) 0.1509(6) 0.6674(2) 0.060(2) Uani 1 1 d .
H9A H 0.1579 0.1573 0.6386 0.090 Uiso 1 1 calc R
H9B H 0.2582 0.1143 0.6759 0.090 Uiso 1 1 calc R
H9C H 0.1540 0.2227 0.6792 0.090 Uiso 1 1 calc R
C11 C 0.2004(7) 0.1860(5) 0.79825(19) 0.0309(15) Uani 1 1 d .
H11 H 0.2183 0.2407 0.8173 0.037 Uiso 1 1 calc R
C20 C 0.7270(7) -0.2105(5) 0.9292(2) 0.0357(16) Uani 1 1 d .
C34 C 0.5327(9) 0.4144(5) 0.97385(17) 0.0376(16) Uani 1 1 d .
C35 C 0.4112(8) 0.3392(5) 0.97209(18) 0.0415(17) Uani 1 1 d .
H35 H 0.3173 0.3476 0.9883 0.050 Uiso 1 1 calc R
C21 C 0.8279(8) -0.2859(6) 0.9473(2) 0.0423(17) Uani 1 1 d .
H21 H 0.7802 -0.3409 0.9629 0.051 Uiso 1 1 calc R
C19 C 0.7954(7) -0.1273(5) 0.90748(17) 0.0256(14) Uani 1 1 d .
C36 C 0.4215(8) 0.2517(5) 0.94755(19) 0.0415(17) Uani 1 1 d .
C29 C 0.6720(7) 0.0548(5) 0.90818(18) 0.0316(15) Uani 1 1 d .
H29 H 0.7378 0.0656 0.9309 0.038 Uiso 1 1 calc R
C33 C 0.6680(9) 0.4018(5) 0.95016(19) 0.0414(17) Uani 1 1 d .
H33 H 0.7516 0.4547 0.9510 0.050 Uiso 1 1 calc R
C6 C 0.0116(7) 0.0871(5) 0.68040(18) 0.0382(16) Uani 1 1 d .
C15 C 0.3343(8) -0.2385(5) 0.7264(2) 0.0373(17) Uani 1 1 d .
H15 H 0.3163 -0.2846 0.7045 0.045 Uiso 1 1 calc R
C32 C 0.6865(8) 0.3139(5) 0.9250(2) 0.0381(16) Uani 1 1 d .
C37 C 0.8351(11) 0.3050(7) 0.8991(3) 0.074(3) Uani 1 1 d .
H37A H 0.8862 0.3758 0.8964 0.111 Uiso 1 1 calc R
H37B H 0.8027 0.2785 0.8730 0.111 Uiso 1 1 calc R
H37C H 0.9131 0.2548 0.9109 0.111 Uiso 1 1 calc R
C10 C 0.0926(7) 0.1906(5) 0.76870(18) 0.0316(15) Uani 1 1 d .
H10 H 0.0203 0.2482 0.7629 0.038 Uiso 1 1 calc R
C22 C 0.9957(8) -0.2828(6) 0.94297(19) 0.0393(17) Uani 1 1 d .
C26 C 1.1040(9) -0.3660(6) 0.9620(2) 0.062(2) Uani 1 1 d .
H26A H 1.1854 -0.3909 0.9429 0.093 Uiso 1 1 calc R
H26B H 1.0373 -0.4270 0.9707 0.093 Uiso 1 1 calc R
H26C H 1.1596 -0.3342 0.9848 0.093 Uiso 1 1 calc R
C8 C -0.3770(9) -0.0354(7) 0.6367(2) 0.076(3) Uani 1 1 d .
H8A H -0.4310 0.0299 0.6272 0.113 Uiso 1 1 calc R
H8B H -0.4577 -0.0821 0.6494 0.113 Uiso 1 1 calc R
H8C H -0.3271 -0.0733 0.6145 0.113 Uiso 1 1 calc R
C7 C -0.1586(8) -0.0337(6) 0.77466(18) 0.0424(17) Uani 1 1 d .
H7A H -0.0684 -0.0815 0.7819 0.064 Uiso 1 1 calc R
H7B H -0.2628 -0.0712 0.7784 0.064 Uiso 1 1 calc R
H7C H -0.1560 0.0305 0.7913 0.064 Uiso 1 1 calc R
C39 C 0.2833(11) 0.1694(7) 0.9477(3) 0.085(3) Uani 1 1 d .
H39A H 0.2072 0.1858 0.9692 0.127 Uiso 1 1 calc R
H39B H 0.3288 0.0973 0.9516 0.127 Uiso 1 1 calc R
H39C H 0.2251 0.1720 0.9225 0.127 Uiso 1 1 calc R

loop_
_atom_site_aniso_label
_atom_site_aniso_U_11
_atom_site_aniso_U_22
_atom_site_aniso_U_33
_atom_site_aniso_U_23
_atom_site_aniso_U_13
_atom_site_aniso_U_12
Pt1 0.02130(10) 0.02378(11) 0.02175(10) -0.00143(10) -0.00229(10) -0.00072(10)
O2 0.037(2) 0.026(2) 0.027(2) -0.0045(17) -0.004(2) -0.0002(18)
O1 0.022(2) 0.030(2) 0.028(2) 0.0000(19) -0.0047(17) 0.0009(16)
C4 0.039(3) 0.038(4) 0.063(5) 0.002(4) -0.022(3) -0.002(3)
C2 0.026(3) 0.025(3) 0.033(3) -0.005(3) 0.001(2) -0.001(3)
C18 0.019(3) 0.023(3) 0.029(3) -0.004(3) 0.003(2) -0.006(2)
C5 0.062(5) 0.051(4) 0.031(4) 0.015(3) -0.021(3) -0.011(4)
C27 0.033(4) 0.082(5) 0.058(4) 0.014(4) 0.006(3) -0.011(5)
C25 0.040(4) 0.058(5) 0.081(6) 0.025(4) 0.002(5) -0.004(5)
C12 0.018(3) 0.029(3) 0.022(3) -0.001(3) -0.002(2) -0.003(3)
N2 0.023(3) 0.022(3) 0.024(3) 0.000(2) -0.001(2) -0.002(2)
C16 0.029(3) 0.024(3) 0.050(4) -0.009(3) 0.001(4) 0.002(3)
C28 0.024(3) 0.030(4) 0.025(3) 0.001(3) -0.001(3) 0.000(3)
C30 0.026(3) 0.034(3) 0.026(3) -0.003(3) -0.003(3) -0.012(3)
C1 0.023(3) 0.024(3) 0.029(3) 0.000(3) -0.009(2) 0.001(2)
C14 0.029(3) 0.035(4) 0.026(3) -0.003(3) -0.002(3) -0.005(3)
C23 0.027(3) 0.069(5) 0.038(4) -0.021(4) -0.008(4) 0.014(4)
C38 0.077(5) 0.038(4) 0.043(4) -0.014(3) -0.001(3) 0.004(4)
C3 0.028(3) 0.035(4) 0.047(4) -0.004(3) -0.002(3) -0.004(3)
C17 0.020(3) 0.031(3) 0.036(4) -0.004(3) -0.005(3) 0.005(3)
N1 0.025(3) 0.021(3) 0.027(3) 0.000(2) -0.006(2) 0.002(2)
C24 0.028(3) 0.044(4) 0.030(3) -0.007(3) 0.001(3) -0.002(3)
C13 0.019(3) 0.023(3) 0.026(3) -0.004(3) 0.000(3) -0.004(2)
C31 0.032(3) 0.028(3) 0.024(3) 0.000(2) -0.005(3) 0.001(4)
C9 0.063(5) 0.074(5) 0.043(4) 0.020(4) -0.005(4) -0.026(4)
C11 0.029(3) 0.025(4) 0.039(4) -0.006(3) -0.003(3) 0.000(3)
C20 0.027(4) 0.038(4) 0.042(4) 0.000(3) -0.009(3) 0.000(3)
C34 0.059(4) 0.028(3) 0.025(3) -0.004(3) -0.002(3) 0.007(4)
C35 0.046(4) 0.048(4) 0.031(4) -0.011(3) 0.007(3) -0.003(3)
C21 0.043(4) 0.038(4) 0.046(4) 0.004(3) -0.011(4) 0.003(4)
C19 0.022(3) 0.030(4) 0.024(3) -0.008(3) -0.006(3) 0.005(3)
C36 0.044(4) 0.046(4) 0.034(4) 0.000(3) 0.002(3) -0.005(4)
C29 0.034(3) 0.031(4) 0.030(4) -0.002(3) -0.009(3) 0.005(3)
C33 0.052(4) 0.027(4) 0.045(4) -0.008(3) -0.006(4) -0.011(3)
C6 0.045(4) 0.040(4) 0.030(4) 0.007(3) -0.011(3) -0.006(3)
C15 0.031(3) 0.040(4) 0.041(4) -0.022(3) 0.002(3) -0.002(3)
C32 0.035(4) 0.042(4) 0.037(4) -0.009(3) 0.002(3) -0.005(3)
C37 0.062(5) 0.065(6) 0.095(7) -0.028(5) 0.023(5) -0.020(5)
C10 0.034(4) 0.026(3) 0.035(4) 0.001(3) -0.008(3) 0.006(3)
C22 0.046(4) 0.042(4) 0.030(4) -0.006(3) -0.011(3) 0.015(3)
C26 0.061(5) 0.070(5) 0.056(5) -0.007(4) -0.025(4) 0.028(4)
C8 0.064(5) 0.080(6) 0.083(6) 0.002(5) -0.040(4) -0.022(5)
C7 0.037(3) 0.052(5) 0.038(4) 0.000(3) 0.003(3) -0.002(4)
C39 0.084(7) 0.084(7) 0.086(7) -0.044(6) 0.030(6) -0.044(6)

loop_
_atom_type_symbol
_atom_type_description
_atom_type_scat_dispersion_real
_atom_type_scat_dispersion_imag
_atom_type_scat_source
C C 0.0033 0.0016 'International Tables Vol C Tables 4.2.6.8 and 6.1.1.4'
H H 0.0000 0.0000 'International Tables Vol C Tables 4.2.6.8 and 6.1.1.4'
N N 0.0061 0.0033 'International Tables Vol C Tables 4.2.6.8 and 6.1.1.4'
O O 0.0106 0.0060 'International Tables Vol C Tables 4.2.6.8 and 6.1.1.4'
Pt Pt -1.7033 8.3905 'International Tables Vol C Tables 4.2.6.8 and 6.1.1.4'

loop_
_geom_angle_atom_site_label_1
_geom_angle_atom_site_label_2
_geom_angle_atom_site_label_3
_geom_angle
N2 Pt1 C18 80.7(2)
N2 Pt1 O1 173.72(17)
C18 Pt1 O1 93.0(2)
N2 Pt1 O2 93.10(17)
C18 Pt1 O2 173.8(2)
O1 Pt1 O2 93.18(16)
C30 O2 Pt1 122.9(4)
C28 O1 Pt1 122.9(3)
C3 C4 C5 118.4(5)
C3 C4 C8 121.5(6)
C5 C4 C8 120.0(6)
C3 C2 C1 117.9(5)
C3 C2 C7 120.0(5)
C1 C2 C7 122.1(5)
C17 C18 C13 116.8(5)
C17 C18 Pt1 128.4(4)
C13 C18 Pt1 114.8(4)
C6 C5 C4 122.5(6)
C6 C5 H5 118.7
C4 C5 H5 118.7
C24 C27 H27A 109.5
C24 C27 H27B 109.5
H27A C27 H27B 109.5
C24 C27 H27C 109.5
H27A C27 H27C 109.5
H27B C27 H27C 109.5
C20 C25 H25A 109.5
C20 C25 H25B 109.5
H25A C25 H25B 109.5
C20 C25 H25C 109.5
H25A C25 H25C 109.5
H25B C25 H25C 109.5
N2 C12 N1 108.2(5)
N2 C12 C13 116.8(5)
N1 C12 C13 135.0(5)
C12 N2 C11 108.2(5)
C12 N2 Pt1 115.5(4)
C11 N2 Pt1 136.2(4)
C17 C16 C15 120.4(6)
C17 C16 H16 119.8
C15 C16 H16 119.8
O1 C28 C29 127.3(5)
O1 C28 C19 113.0(5)
C29 C28 C19 119.6(5)
O2 C30 C29 125.8(5)
O2 C30 C31 114.8(5)
C29 C30 C31 119.3(5)
C2 C1 C6 123.7(5)
C2 C1 N1 117.8(5)
C6 C1 N1 118.4(5)
C13 C14 C15 119.1(6)
C13 C14 H14 120.5
C15 C14 H14 120.5
C22 C23 C24 122.9(6)
C22 C23 H23 118.5
C24 C23 H23 118.5
C34 C38 H38A 109.5
C34 C38 H38B 109.5
H38A C38 H38B 109.5
C34 C38 H38C 109.5
H38A C38 H38C 109.5
H38B C38 H38C 109.5
C2 C3 C4 121.4(6)
C2 C3 H3 119.3
C4 C3 H3 119.3
C16 C17 C18 122.0(6)
C16 C17 H17 119.0
C18 C17 H17 119.0
C12 N1 C10 108.1(5)
C12 N1 C1 126.7(5)
C10 N1 C1 123.6(4)
C19 C24 C23 118.3(6)
C19 C24 C27 121.7(6)
C23 C24 C27 120.0(6)
C14 C13 C18 121.6(5)
C14 C13 C12 126.4(5)
C18 C13 C12 112.0(5)
C32 C31 C36 119.9(6)
C32 C31 C30 121.1(6)
C36 C31 C30 118.9(6)
C6 C9 H9A 109.5
C6 C9 H9B 109.5
H9A C9 H9B 109.5
C6 C9 H9C 109.5
H9A C9 H9C 109.5
H9B C9 H9C 109.5
C10 C11 N2 108.9(5)
C10 C11 H11 125.6
N2 C11 H11 125.6
C19 C20 C21 119.8(6)
C19 C20 C25 121.1(6)
C21 C20 C25 119.0(6)
C35 C34 C33 118.7(6)
C35 C34 C38 120.2(6)
C33 C34 C38 121.0(6)
C34 C35 C36 121.7(6)
C34 C35 H35 119.2
C36 C35 H35 119.2
C22 C21 C20 121.6(7)
C22 C21 H21 119.2
C20 C21 H21 119.2
C24 C19 C20 120.1(6)
C24 C19 C28 120.4(6)
C20 C19 C28 119.5(5)
C35 C36 C31 119.5(6)
C35 C36 C39 119.0(6)
C31 C36 C39 121.5(6)
C28 C29 C30 127.9(6)
C28 C29 H29 116.1
C30 C29 H29 116.1
C34 C33 C32 122.3(6)
C34 C33 H33 118.9
C32 C33 H33 118.9
C5 C6 C1 115.9(6)
C5 C6 C9 122.5(6)
C1 C6 C9 121.5(6)
C16 C15 C14 120.0(6)
C16 C15 H15 120.0
C14 C15 H15 120.0
C31 C32 C33 117.9(6)
C31 C32 C37 121.9(6)
C33 C32 C37 120.2(6)
C32 C37 H37A 109.5
C32 C37 H37B 109.5
H37A C37 H37B 109.5
C32 C37 H37C 109.5
H37A C37 H37C 109.5
H37B C37 H37C 109.5
C11 C10 N1 106.5(5)
C11 C10 H10 126.7
N1 C10 H10 126.7
C23 C22 C21 117.2(6)
C23 C22 C26 121.5(6)
C21 C22 C26 121.3(7)
C22 C26 H26A 109.5
C22 C26 H26B 109.5
H26A C26 H26B 109.5
C22 C26 H26C 109.5
H26A C26 H26C 109.5
H26B C26 H26C 109.5
C4 C8 H8A 109.5
C4 C8 H8B 109.5
H8A C8 H8B 109.5
C4 C8 H8C 109.5
H8A C8 H8C 109.5
H8B C8 H8C 109.5
C2 C7 H7A 109.5
C2 C7 H7B 109.5
H7A C7 H7B 109.5
C2 C7 H7C 109.5
H7A C7 H7C 109.5
H7B C7 H7C 109.5
C36 C39 H39A 109.5
C36 C39 H39B 109.5
H39A C39 H39B 109.5
C36 C39 H39C 109.5
H39A C39 H39C 109.5
H39B C39 H39C 109.5

loop_
_geom_bond_atom_site_label_1
_geom_bond_atom_site_label_2
_geom_bond_distance
Pt1 N2 1.993(4)
Pt1 C18 1.997(6)
Pt1 O1 2.005(4)
Pt1 O2 2.083(4)
O2 C30 1.281(7)
O1 C28 1.314(7)
C4 C3 1.377(8)
C4 C5 1.394(9)
C4 C8 1.530(9)
C2 C3 1.374(8)
C2 C1 1.382(8)
C2 C7 1.483(8)
C18 C17 1.388(8)
C18 C13 1.413(8)
C5 C6 1.383(8)
C5 H5 0.9500
C27 C24 1.507(9)
C27 H27A 0.9800
C27 H27B 0.9800
C27 H27C 0.9800
C25 C20 1.505(10)
C25 H25A 0.9800
C25 H25B 0.9800
C25 H25C 0.9800
C12 N2 1.335(7)
C12 N1 1.352(7)
C12 C13 1.449(8)
N2 C11 1.369(7)
C16 C17 1.363(8)
C16 C15 1.380(9)
C16 H16 0.9500
C28 C29 1.379(8)
C28 C19 1.490(8)
C30 C29 1.402(8)
C30 C31 1.510(8)
C1 C6 1.385(8)
C1 N1 1.442(7)
C14 C13 1.382(8)
C14 C15 1.387(9)
C14 H14 0.9500
C23 C22 1.381(10)
C23 C24 1.403(9)
C23 H23 0.9500
C38 C34 1.493(8)
C38 H38A 0.9800
C38 H38B 0.9800
C38 H38C 0.9800
C3 H3 0.9500
C17 H17 0.9500
N1 C10 1.390(7)
C24 C19 1.381(8)
C31 C32 1.395(9)
C31 C36 1.408(10)
C9 C6 1.506(9)
C9 H9A 0.9800
C9 H9B 0.9800
C9 H9C 0.9800
C11 C10 1.337(8)
C11 H11 0.9500
C20 C19 1.389(9)
C20 C21 1.392(9)
C34 C35 1.367(9)
C34 C33 1.377(9)
C35 C36 1.373(9)
C35 H35 0.9500
C21 C22 1.381(9)
C21 H21 0.9500
C36 C39 1.527(10)
C29 H29 0.9500
C33 C32 1.397(9)
C33 H33 0.9500
C15 H15 0.9500
C32 C37 1.504(11)
C37 H37A 0.9800
C37 H37B 0.9800
C37 H37C 0.9800
C10 H10 0.9500
C22 C26 1.509(9)
C26 H26A 0.9800
C26 H26B 0.9800
C26 H26C 0.9800
C8 H8A 0.9800
C8 H8B 0.9800
C8 H8C 0.9800
C7 H7A 0.9800
C7 H7B 0.9800
C7 H7C 0.9800
C39 H39A 0.9800
C39 H39B 0.9800
C39 H39C 0.9800

loop_
_geom_torsion_atom_site_label_1
_geom_torsion_atom_site_label_2
_geom_torsion_atom_site_label_3
_geom_torsion_atom_site_label_4
_geom_torsion
N2 Pt1 O2 C30 176.8(4)
O1 Pt1 O2 C30 -3.3(4)
C18 Pt1 O1 C28 -179.2(4)
O2 Pt1 O1 C28 1.4(4)
N2 Pt1 C18 C17 -178.8(6)
O1 Pt1 C18 C17 1.3(5)
N2 Pt1 C18 C13 4.3(4)
O1 Pt1 C18 C13 -175.7(4)
C3 C4 C5 C6 -2.1(11)
C8 C4 C5 C6 177.0(7)
N1 C12 N2 C11 -0.8(6)
C13 C12 N2 C11 -178.8(5)
N1 C12 N2 Pt1 176.4(3)
C13 C12 N2 Pt1 -1.7(6)
C18 Pt1 N2 C12 -1.4(4)
O2 Pt1 N2 C12 178.0(4)
C18 Pt1 N2 C11 174.7(6)
O2 Pt1 N2 C11 -5.9(6)
Pt1 O1 C28 C29 -0.2(8)
Pt1 O1 C28 C19 176.9(3)
Pt1 O2 C30 C29 4.1(8)
Pt1 O2 C30 C31 -172.3(4)
C3 C2 C1 C6 -0.8(9)
C7 C2 C1 C6 178.4(6)
C3 C2 C1 N1 177.4(5)
C7 C2 C1 N1 -3.5(8)
C1 C2 C3 C4 -0.5(9)
C7 C2 C3 C4 -179.7(6)
C5 C4 C3 C2 1.9(10)
C8 C4 C3 C2 -177.3(6)
C15 C16 C17 C18 1.2(10)
C13 C18 C17 C16 2.4(9)
Pt1 C18 C17 C16 -174.5(5)
N2 C12 N1 C10 0.7(6)
C13 C12 N1 C10 178.2(6)
N2 C12 N1 C1 -165.4(5)
C13 C12 N1 C1 12.1(9)
C2 C1 N1 C12 76.1(7)
C6 C1 N1 C12 -105.6(7)
C2 C1 N1 C10 -88.0(7)
C6 C1 N1 C10 90.3(7)
C22 C23 C24 C19 -1.3(10)
C22 C23 C24 C27 -179.2(6)
C15 C14 C13 C18 2.5(9)
C15 C14 C13 C12 -178.3(5)
C17 C18 C13 C14 -4.3(8)
Pt1 C18 C13 C14 173.1(4)
C17 C18 C13 C12 176.5(5)
Pt1 C18 C13 C12 -6.2(6)
N2 C12 C13 C14 -174.1(6)
N1 C12 C13 C14 8.6(10)
N2 C12 C13 C18 5.2(7)
N1 C12 C13 C18 -172.2(6)
O2 C30 C31 C32 -107.2(7)
C29 C30 C31 C32 76.2(8)
O2 C30 C31 C36 73.2(7)
C29 C30 C31 C36 -103.4(7)
C12 N2 C11 C10 0.6(7)
Pt1 N2 C11 C10 -175.7(4)
C33 C34 C35 C36 0.3(10)
C38 C34 C35 C36 -179.4(6)
C19 C20 C21 C22 -2.4(11)
C25 C20 C21 C22 176.9(7)
C23 C24 C19 C20 0.1(9)
C27 C24 C19 C20 177.9(6)
C23 C24 C19 C28 178.7(5)
C27 C24 C19 C28 -3.4(9)
C21 C20 C19 C24 1.8(10)
C25 C20 C19 C24 -177.5(6)
C21 C20 C19 C28 -176.9(6)
C25 C20 C19 C28 3.8(10)
O1 C28 C19 C24 105.1(6)
C29 C28 C19 C24 -77.6(7)
O1 C28 C19 C20 -76.2(7)
C29 C28 C19 C20 101.1(7)
C34 C35 C36 C31 0.4(10)
C34 C35 C36 C39 178.6(7)
C32 C31 C36 C35 -0.3(10)
C30 C31 C36 C35 179.2(6)
C32 C31 C36 C39 -178.5(7)
C30 C31 C36 C39 1.1(10)
O1 C28 C29 C30 0.0(10)
C19 C28 C29 C30 -176.9(6)
O2 C30 C29 C28 -2.3(10)
C31 C30 C29 C28 173.9(6)
C35 C34 C33 C32 -1.1(10)
C38 C34 C33 C32 178.6(6)
C4 C5 C6 C1 0.9(10)
C4 C5 C6 C9 -179.5(7)
C2 C1 C6 C5 0.5(9)
N1 C1 C6 C5 -177.6(5)
C2 C1 C6 C9 -179.0(6)
N1 C1 C6 C9 2.9(9)
C17 C16 C15 C14 -3.1(10)
C13 C14 C15 C16 1.3(9)
C36 C31 C32 C33 -0.4(10)
C30 C31 C32 C33 -180.0(6)
C36 C31 C32 C37 -177.9(7)
C30 C31 C32 C37 2.5(11)
C34 C33 C32 C31 1.2(10)
C34 C33 C32 C37 178.7(7)
N2 C11 C10 N1 -0.2(7)
C12 N1 C10 C11 -0.3(6)
C1 N1 C10 C11 166.3(5)
C24 C23 C22 C21 0.7(10)
C24 C23 C22 C26 -179.2(6)
C20 C21 C22 C23 1.2(10)
C20 C21 C22 C26 -178.9(6)
